data_4117574
loop_
_publ_author_name
'Thomas Wiegand'
'Hellmut Eckert'
'Olga Ekkert'
'Roland Fr\"ohlich'
'Gerald Kehr'
'Gerhard Erker'
'Stefan Grimme'

_publ_section_title
;
 New Insights into Frustrated Lewis Pairs: Structural Investigations of
 Intramolecular Phosphane-Borane Adducts by Using Modern Solid-State NMR
 Techniques and DFT Calculations
;
_journal_name_full 'Journal of the American Chemical Society'
_journal_page_first 4236
_journal_page_last 4249
_journal_paper_doi 10.1021/ja210160k
_journal_volume 134
_journal_year 2012
_chemical_formula_sum 'C33 H13 B F15 P'
_chemical_formula_weight 736.21
_chemical_name_systematic
; 
 ? 
;
_space_group_IT_number 2
_symmetry_cell_setting triclinic
_symmetry_space_group_name_Hall '-P 1'
_symmetry_space_group_name_H-M 'P -1'
_atom_sites_solution_hydrogens geom
_atom_sites_solution_primary direct
_atom_sites_solution_secondary difmap
_audit_creation_method SHELXL-97
_cell_angle_alpha 102.693(4)
_cell_angle_beta 95.542(4)
_cell_angle_gamma 106.709(4)
_cell_formula_units_Z 2
_cell_length_a 9.8119(4)
_cell_length_b 12.8887(11)
_cell_length_c 14.0085(13)
_cell_measurement_reflns_used 5179
_cell_measurement_temperature 223(2)
_cell_measurement_theta_max 68.25
_cell_measurement_theta_min 0.88
_cell_volume 1630.9(2)
_computing_cell_refinement 'Collect (Nonius B.V., 1998)'
_computing_data_collection 'Collect (Nonius B.V., 1998)'
_computing_data_reduction 'Denzo-SMN (otwinowski & Minor, 1997)'
_computing_molecular_graphics 'XP (BrukerAXS, 2000)'
_computing_publication_material 'SHELXL-97 (Sheldrick, 1997)'
_computing_structure_refinement 'SHELXL-97 (Sheldrick, 1997)'
_computing_structure_solution 'SHELXS-97 (Sheldrick, 1990)'
_diffrn_ambient_temperature 223(2)
_diffrn_measured_fraction_theta_full 0.957
_diffrn_measured_fraction_theta_max 0.957
_diffrn_measurement_device_type 'Nonius KappaCCD APEXII'
_diffrn_measurement_method '\w and \f scans'
_diffrn_radiation_monochromator graphite
_diffrn_radiation_source 'fine-focus sealed tube'
_diffrn_radiation_type CuK\a
_diffrn_radiation_wavelength 1.54178
_diffrn_reflns_av_R_equivalents 0.050
_diffrn_reflns_av_sigmaI/netI 0.0299
_diffrn_reflns_limit_h_max 11
_diffrn_reflns_limit_h_min 0
_diffrn_reflns_limit_k_max 14
_diffrn_reflns_limit_k_min -15
_diffrn_reflns_limit_l_max 16
_diffrn_reflns_limit_l_min -16
_diffrn_reflns_number 24018
_diffrn_reflns_theta_full 66.85
_diffrn_reflns_theta_max 66.85
_diffrn_reflns_theta_min 3.71
_exptl_absorpt_coefficient_mu 1.762
_exptl_absorpt_correction_T_max 0.8866
_exptl_absorpt_correction_T_min 0.7195
_exptl_absorpt_correction_type multi-scan
_exptl_absorpt_process_details 'Denzo (Otwinowski, Borek, Majewski & Minor (2003)'
_exptl_crystal_colour colourless
_exptl_crystal_density_diffrn 1.499
_exptl_crystal_description plate
_exptl_crystal_F_000 732
_exptl_crystal_size_max 0.20
_exptl_crystal_size_mid 0.13
_exptl_crystal_size_min 0.07
_platon_squeeze_details
;
;
_refine_diff_density_max 0.198
_refine_diff_density_min -0.278
_refine_diff_density_rms 0.046
_refine_ls_extinction_coef 0.0036(4)
_refine_ls_extinction_expression Fc^*^=kFc[1+0.001xFc^2^\l^3^/sin(2\q)]^-1/4^
_refine_ls_extinction_method SHELXL
_refine_ls_goodness_of_fit_ref 1.039
_refine_ls_hydrogen_treatment constr
_refine_ls_matrix_type full
_refine_ls_number_parameters 453
_refine_ls_number_reflns 5555
_refine_ls_number_restraints 0
_refine_ls_restrained_S_all 1.039
_refine_ls_R_factor_all 0.0560
_refine_ls_R_factor_gt 0.0466
_refine_ls_shift/su_max 0.000
_refine_ls_shift/su_mean 0.000
_refine_ls_structure_factor_coef Fsqd
_refine_ls_weighting_details 'calc w=1/[\s^2^(Fo^2^)+(0.0757P)^2^+0.5124P] where P=(Fo^2^+2Fc^2^)/3'
_refine_ls_weighting_scheme calc
_refine_ls_wR_factor_gt 0.1289
_refine_ls_wR_factor_ref 0.1367
_reflns_number_gt 4541
_reflns_number_total 5555
_reflns_threshold_expression >2sigma(I)
_cod_data_source_file ja210160k_si_001.cif
_cod_data_source_block erk5922
_cod_database_code 4117574

loop_
_symmetry_equiv_pos_as_xyz
'x, y, z'
'-x, -y, -z'

loop_
_atom_site_label
_atom_site_type_symbol
_atom_site_fract_x
_atom_site_fract_y
_atom_site_fract_z
_atom_site_U_iso_or_equiv
_atom_site_adp_type
_atom_site_occupancy
_atom_site_symmetry_multiplicity
_atom_site_calc_flag
_atom_site_refinement_flags
C1 C 0.2641(3) 0.1212(2) 0.52544(18) 0.0611(6) Uani 1 1 d .
H1A H 0.3438 0.1287 0.5760 0.092 Uiso 1 1 calc R
H1B H 0.1961 0.0460 0.5100 0.092 Uiso 1 1 calc R
H1C H 0.2160 0.1753 0.5498 0.092 Uiso 1 1 calc R
C2 C 0.3205(2) 0.1424(2) 0.43399(17) 0.0504(5) Uani 1 1 d .
C3 C 0.4560(2) 0.18069(19) 0.41481(16) 0.0480(5) Uani 1 1 d .
P1 P 0.22847(6) 0.12980(5) 0.31323(4) 0.04871(19) Uani 1 1 d .
C11 C 0.0964(2) -0.0013(2) 0.24748(18) 0.0537(6) Uani 1 1 d .
C12 C -0.0130(3) -0.0584(2) 0.2907(2) 0.0675(7) Uani 1 1 d .
H12 H -0.0196 -0.0279 0.3568 0.081 Uiso 1 1 calc R
C13 C -0.1121(3) -0.1594(3) 0.2374(2) 0.0773(8) Uani 1 1 d .
H13 H -0.1845 -0.1981 0.2679 0.093 Uiso 1 1 calc R
C14 C -0.1055(3) -0.2034(3) 0.1404(2) 0.0774(8) Uani 1 1 d .
H14 H -0.1738 -0.2719 0.1042 0.093 Uiso 1 1 calc R
C15 C 0.0007(4) -0.1477(3) 0.0960(2) 0.0883(10) Uani 1 1 d .
H15 H 0.0042 -0.1780 0.0292 0.106 Uiso 1 1 calc R
C16 C 0.1030(3) -0.0470(3) 0.1489(2) 0.0734(8) Uani 1 1 d .
H16 H 0.1764 -0.0097 0.1182 0.088 Uiso 1 1 calc R
C21 C 0.1354(2) 0.2328(2) 0.32432(18) 0.0529(6) Uani 1 1 d .
C22 C 0.0152(3) 0.2186(3) 0.2550(2) 0.0755(8) Uani 1 1 d .
H22 H -0.0196 0.1540 0.2015 0.091 Uiso 1 1 calc R
C23 C -0.0527(3) 0.2998(3) 0.2652(3) 0.0917(11) Uani 1 1 d .
H23 H -0.1340 0.2899 0.2186 0.110 Uiso 1 1 calc R
C24 C -0.0029(3) 0.3943(3) 0.3424(3) 0.0833(9) Uani 1 1 d .
H24 H -0.0498 0.4490 0.3485 0.100 Uiso 1 1 calc R
C25 C 0.1145(3) 0.4092(2) 0.4103(3) 0.0757(8) Uani 1 1 d .
H25 H 0.1483 0.4741 0.4634 0.091 Uiso 1 1 calc R
C26 C 0.1839(3) 0.3298(2) 0.4015(2) 0.0630(6) Uani 1 1 d .
H26 H 0.2654 0.3414 0.4486 0.076 Uiso 1 1 calc R
B1 B 0.4379(3) 0.1742(2) 0.29494(19) 0.0494(6) Uani 1 1 d .
C31 C 0.5877(2) 0.2202(2) 0.49254(17) 0.0509(5) Uani 1 1 d .
F32 F 0.49533(16) 0.34498(14) 0.59535(11) 0.0736(4) Uani 1 1 d .
C32 C 0.6025(2) 0.3004(2) 0.57940(18) 0.0563(6) Uani 1 1 d .
F33 F 0.73264(18) 0.42027(15) 0.73429(12) 0.0827(5) Uani 1 1 d .
C33 C 0.7250(3) 0.3420(2) 0.65088(19) 0.0624(6) Uani 1 1 d .
F34 F 0.95882(17) 0.34154(16) 0.70605(13) 0.0889(5) Uani 1 1 d .
C34 C 0.8386(3) 0.3021(2) 0.6370(2) 0.0644(7) Uani 1 1 d .
F35 F 0.94222(16) 0.18498(16) 0.53540(13) 0.0836(5) Uani 1 1 d .
C35 C 0.8303(3) 0.2239(2) 0.5511(2) 0.0626(6) Uani 1 1 d .
F36 F 0.70407(16) 0.10699(14) 0.39754(11) 0.0723(4) Uani 1 1 d .
C36 C 0.7071(3) 0.1841(2) 0.48073(18) 0.0549(6) Uani 1 1 d .
C41 C 0.4835(2) 0.0740(2) 0.22743(16) 0.0498(5) Uani 1 1 d .
F42 F 0.37059(18) -0.05835(13) 0.31389(12) 0.0757(4) Uani 1 1 d .
C42 C 0.4483(3) -0.0339(2) 0.24268(19) 0.0589(6) Uani 1 1 d .
F43 F 0.4506(2) -0.22053(15) 0.20978(15) 0.0977(6) Uani 1 1 d .
C43 C 0.4887(3) -0.1201(2) 0.1901(2) 0.0683(7) Uani 1 1 d .
F44 F 0.6056(2) -0.18723(16) 0.06272(13) 0.0922(6) Uani 1 1 d .
C44 C 0.5695(3) -0.1031(3) 0.1168(2) 0.0681(7) Uani 1 1 d .
F45 F 0.69366(18) 0.02127(17) 0.03042(12) 0.0833(5) Uani 1 1 d .
C45 C 0.6109(3) 0.0007(3) 0.09977(18) 0.0625(7) Uani 1 1 d .
F46 F 0.61027(15) 0.18423(13) 0.12883(11) 0.0674(4) Uani 1 1 d .
C46 C 0.5661(2) 0.0855(2) 0.15355(17) 0.0537(6) Uani 1 1 d .
C51 C 0.4765(2) 0.2905(2) 0.26226(17) 0.0511(5) Uani 1 1 d .
F52 F 0.67669(15) 0.38674(13) 0.39111(11) 0.0710(4) Uani 1 1 d .
C52 C 0.5887(2) 0.3870(2) 0.31014(18) 0.0538(6) Uani 1 1 d .
F53 F 0.73366(17) 0.57469(13) 0.33146(14) 0.0804(5) Uani 1 1 d .
C53 C 0.6207(3) 0.4846(2) 0.2807(2) 0.0615(6) Uani 1 1 d .
F54 F 0.5667(2) 0.58525(14) 0.16907(15) 0.0894(5) Uani 1 1 d .
C54 C 0.5371(3) 0.4911(2) 0.1992(2) 0.0653(7) Uani 1 1 d .
F55 F 0.3400(2) 0.40230(15) 0.06800(13) 0.0877(5) Uani 1 1 d .
C55 C 0.4225(3) 0.3976(2) 0.1483(2) 0.0637(6) Uani 1 1 d .
F56 F 0.28380(16) 0.21226(13) 0.12627(10) 0.0686(4) Uani 1 1 d .
C56 C 0.3960(2) 0.3019(2) 0.18050(18) 0.0541(6) Uani 1 1 d .

loop_
_atom_site_aniso_label
_atom_site_aniso_U_11
_atom_site_aniso_U_22
_atom_site_aniso_U_33
_atom_site_aniso_U_23
_atom_site_aniso_U_13
_atom_site_aniso_U_12
C1 0.0567(13) 0.0794(17) 0.0500(14) 0.0215(13) 0.0156(11) 0.0203(12)
C2 0.0481(12) 0.0576(13) 0.0452(12) 0.0089(10) 0.0110(10) 0.0186(10)
C3 0.0449(11) 0.0555(13) 0.0443(12) 0.0109(10) 0.0075(9) 0.0184(10)
P1 0.0428(3) 0.0579(4) 0.0431(3) 0.0100(3) 0.0088(2) 0.0142(2)
C11 0.0496(12) 0.0635(14) 0.0466(13) 0.0094(11) 0.0093(10) 0.0192(11)
C12 0.0627(15) 0.0770(17) 0.0509(14) 0.0108(13) 0.0115(12) 0.0079(13)
C13 0.0631(16) 0.0773(18) 0.074(2) 0.0170(16) 0.0083(14) -0.0012(14)
C14 0.0645(16) 0.0703(18) 0.076(2) 0.0012(15) -0.0011(15) 0.0068(14)
C15 0.084(2) 0.090(2) 0.0604(18) -0.0149(16) 0.0080(16) 0.0092(17)
C16 0.0665(16) 0.0835(19) 0.0532(15) 0.0033(14) 0.0164(13) 0.0070(14)
C21 0.0422(11) 0.0627(14) 0.0511(13) 0.0146(11) 0.0083(10) 0.0125(10)
C22 0.0568(15) 0.0713(17) 0.087(2) 0.0090(15) -0.0120(14) 0.0188(13)
C23 0.0590(16) 0.081(2) 0.127(3) 0.021(2) -0.0181(18) 0.0256(15)
C24 0.0585(16) 0.0682(18) 0.125(3) 0.0221(18) 0.0111(17) 0.0265(14)
C25 0.0731(17) 0.0644(16) 0.086(2) 0.0072(15) 0.0094(16) 0.0267(14)
C26 0.0576(14) 0.0653(15) 0.0590(15) 0.0063(12) 0.0016(12) 0.0188(12)
B1 0.0434(12) 0.0613(15) 0.0422(14) 0.0111(12) 0.0102(10) 0.0154(11)
C31 0.0456(11) 0.0614(14) 0.0462(12) 0.0122(11) 0.0094(10) 0.0185(10)
F32 0.0628(8) 0.0898(11) 0.0612(9) -0.0065(8) 0.0029(7) 0.0358(8)
C32 0.0498(12) 0.0708(15) 0.0480(13) 0.0103(12) 0.0073(10) 0.0229(11)
F33 0.0786(10) 0.0920(11) 0.0569(9) -0.0065(8) -0.0053(8) 0.0209(9)
C33 0.0616(15) 0.0694(16) 0.0480(14) 0.0078(12) 0.0030(11) 0.0161(12)
F34 0.0619(9) 0.1088(13) 0.0810(11) 0.0176(10) -0.0173(8) 0.0192(9)
C34 0.0503(13) 0.0771(17) 0.0573(15) 0.0174(13) -0.0045(12) 0.0120(12)
F35 0.0554(8) 0.1155(13) 0.0903(12) 0.0279(10) 0.0073(8) 0.0438(9)
C35 0.0472(12) 0.0785(17) 0.0673(17) 0.0244(14) 0.0077(12) 0.0246(12)
F36 0.0666(9) 0.0951(11) 0.0604(9) 0.0081(8) 0.0093(7) 0.0433(8)
C36 0.0543(13) 0.0673(15) 0.0481(13) 0.0149(11) 0.0112(11) 0.0260(11)
C41 0.0447(11) 0.0611(14) 0.0426(12) 0.0104(10) 0.0086(9) 0.0172(10)
F42 0.0998(11) 0.0666(9) 0.0752(10) 0.0260(8) 0.0436(9) 0.0334(8)
C42 0.0634(14) 0.0639(15) 0.0516(14) 0.0117(12) 0.0183(11) 0.0234(12)
F43 0.1430(17) 0.0692(11) 0.0996(14) 0.0246(10) 0.0420(12) 0.0533(11)
C43 0.0811(18) 0.0680(17) 0.0619(16) 0.0126(13) 0.0156(14) 0.0353(14)
F44 0.1134(13) 0.1067(13) 0.0716(11) 0.0023(9) 0.0238(10) 0.0708(11)
C44 0.0740(16) 0.0819(19) 0.0525(15) 0.0028(13) 0.0088(13) 0.0426(15)
F45 0.0783(10) 0.1234(14) 0.0614(9) 0.0204(9) 0.0342(8) 0.0478(10)
C45 0.0515(13) 0.097(2) 0.0433(13) 0.0105(13) 0.0134(11) 0.0339(13)
F46 0.0644(8) 0.0817(10) 0.0606(9) 0.0219(8) 0.0264(7) 0.0224(7)
C46 0.0469(12) 0.0668(15) 0.0458(13) 0.0119(11) 0.0081(10) 0.0176(11)
C51 0.0471(12) 0.0595(13) 0.0462(12) 0.0100(10) 0.0132(10) 0.0175(10)
F52 0.0557(8) 0.0772(10) 0.0677(10) 0.0206(8) -0.0047(7) 0.0061(7)
C52 0.0463(12) 0.0609(14) 0.0540(14) 0.0145(11) 0.0112(10) 0.0161(10)
F53 0.0677(9) 0.0618(9) 0.0971(12) 0.0139(9) 0.0110(9) 0.0044(7)
C53 0.0540(13) 0.0532(14) 0.0726(17) 0.0102(12) 0.0169(12) 0.0126(11)
F54 0.1056(13) 0.0679(10) 0.1058(14) 0.0404(10) 0.0227(11) 0.0295(9)
C54 0.0763(17) 0.0558(15) 0.0725(18) 0.0227(13) 0.0219(14) 0.0265(13)
F55 0.1056(13) 0.0903(12) 0.0712(11) 0.0317(9) -0.0045(9) 0.0353(10)
C55 0.0696(16) 0.0709(16) 0.0566(15) 0.0196(13) 0.0106(13) 0.0293(13)
F56 0.0696(9) 0.0737(9) 0.0510(8) 0.0136(7) -0.0017(7) 0.0110(7)
C56 0.0537(13) 0.0588(14) 0.0478(13) 0.0121(11) 0.0101(11) 0.0156(11)

loop_
_atom_type_symbol
_atom_type_description
_atom_type_scat_dispersion_real
_atom_type_scat_dispersion_imag
_atom_type_scat_source
C C 0.0181 0.0091 'International Tables Vol C Tables 4.2.6.8 and 6.1.1.4'
H H 0.0000 0.0000 'International Tables Vol C Tables 4.2.6.8 and 6.1.1.4'
B B 0.0090 0.0039 'International Tables Vol C Tables 4.2.6.8 and 6.1.1.4'
F F 0.0727 0.0534 'International Tables Vol C Tables 4.2.6.8 and 6.1.1.4'
P P 0.2955 0.4335 'International Tables Vol C Tables 4.2.6.8 and 6.1.1.4'

loop_
_geom_angle_atom_site_label_1
_geom_angle_atom_site_label_2
_geom_angle_atom_site_label_3
_geom_angle
C2 C1 H1A 109.5
C2 C1 H1B 109.5
H1A C1 H1B 109.5
C2 C1 H1C 109.5
H1A C1 H1C 109.5
H1B C1 H1C 109.5
C3 C2 C1 132.5(2)
C3 C2 P1 96.36(16)
C1 C2 P1 131.10(17)
C2 C3 C31 123.2(2)
C2 C3 B1 106.06(18)
C31 C3 B1 130.74(19)
C2 C3 P1 48.88(12)
C31 C3 P1 170.43(16)
B1 C3 P1 57.45(11)
C2 P1 C11 118.93(11)
C2 P1 C21 108.23(11)
C11 P1 C21 105.96(11)
C2 P1 B1 78.01(10)
C11 P1 B1 123.62(11)
C21 P1 B1 119.30(11)
C2 P1 C3 34.75(9)
C11 P1 C3 134.12(10)
C21 P1 C3 117.58(10)
B1 P1 C3 43.42(9)
C12 C11 C16 118.8(2)
C12 C11 P1 122.53(19)
C16 C11 P1 118.64(19)
C13 C12 C11 120.6(3)
C13 C12 H12 119.7
C11 C12 H12 119.7
C14 C13 C12 120.2(3)
C14 C13 H13 119.9
C12 C13 H13 119.9
C13 C14 C15 120.1(3)
C13 C14 H14 120.0
C15 C14 H14 120.0
C14 C15 C16 120.6(3)
C14 C15 H15 119.7
C16 C15 H15 119.7
C15 C16 C11 119.7(3)
C15 C16 H16 120.2
C11 C16 H16 120.2
C26 C21 C22 118.1(2)
C26 C21 P1 120.55(18)
C22 C21 P1 121.3(2)
C23 C22 C21 119.8(3)
C23 C22 H22 120.1
C21 C22 H22 120.1
C24 C23 C22 120.7(3)
C24 C23 H23 119.6
C22 C23 H23 119.6
C25 C24 C23 120.0(3)
C25 C24 H24 120.0
C23 C24 H24 120.0
C24 C25 C26 120.3(3)
C24 C25 H25 119.8
C26 C25 H25 119.8
C25 C26 C21 121.0(3)
C25 C26 H26 119.5
C21 C26 H26 119.5
C51 B1 C41 116.00(19)
C51 B1 C3 118.2(2)
C41 B1 C3 114.8(2)
C51 B1 P1 108.64(16)
C41 B1 P1 114.34(16)
C3 B1 P1 79.13(13)
C32 C31 C36 115.2(2)
C32 C31 C3 121.9(2)
C36 C31 C3 122.9(2)
F32 C32 C33 117.1(2)
F32 C32 C31 119.6(2)
C33 C32 C31 123.3(2)
F33 C33 C34 120.2(2)
F33 C33 C32 120.4(2)
C34 C33 C32 119.4(2)
F34 C34 C35 120.2(2)
F34 C34 C33 120.2(3)
C35 C34 C33 119.5(2)
F35 C35 C34 120.4(2)
F35 C35 C36 119.8(2)
C34 C35 C36 119.9(2)
F36 C36 C35 117.7(2)
F36 C36 C31 119.7(2)
C35 C36 C31 122.7(2)
C46 C41 C42 112.5(2)
C46 C41 B1 125.0(2)
C42 C41 B1 122.4(2)
F42 C42 C43 115.4(2)
F42 C42 C41 120.0(2)
C43 C42 C41 124.6(2)
F43 C43 C42 120.6(3)
F43 C43 C44 119.6(2)
C42 C43 C44 119.8(3)
F44 C44 C45 120.8(3)
F44 C44 C43 120.5(3)
C45 C44 C43 118.8(2)
F45 C45 C44 120.4(2)
F45 C45 C46 119.8(3)
C44 C45 C46 119.8(2)
F46 C46 C41 120.7(2)
F46 C46 C45 114.8(2)
C41 C46 C45 124.5(2)
C52 C51 C56 113.2(2)
C52 C51 B1 125.3(2)
C56 C51 B1 121.4(2)
F52 C52 C53 116.4(2)
F52 C52 C51 119.1(2)
C53 C52 C51 124.5(2)
F53 C53 C52 120.6(2)
F53 C53 C54 119.7(2)
C52 C53 C54 119.8(2)
F54 C54 C53 120.7(2)
F54 C54 C55 120.7(3)
C53 C54 C55 118.6(2)
F55 C55 C56 121.4(2)
F55 C55 C54 119.4(2)
C56 C55 C54 119.3(2)
F56 C56 C55 116.5(2)
F56 C56 C51 118.9(2)
C55 C56 C51 124.7(2)

loop_
_geom_bond_atom_site_label_1
_geom_bond_atom_site_label_2
_geom_bond_distance
C1 C2 1.492(3)
C1 H1A 0.9700
C1 H1B 0.9700
C1 H1C 0.9700
C2 C3 1.354(3)
C2 P1 1.790(2)
C3 C31 1.490(3)
C3 B1 1.652(3)
C3 P1 2.361(2)
P1 C11 1.791(2)
P1 C21 1.803(2)
P1 B1 2.026(3)
C11 C12 1.388(4)
C11 C16 1.393(4)
C12 C13 1.379(4)
C12 H12 0.9400
C13 C14 1.368(4)
C13 H13 0.9400
C14 C15 1.370(5)
C14 H14 0.9400
C15 C16 1.388(4)
C15 H15 0.9400
C16 H16 0.9400
C21 C26 1.387(3)
C21 C22 1.394(4)
C22 C23 1.384(4)
C22 H22 0.9400
C23 C24 1.366(5)
C23 H23 0.9400
C24 C25 1.359(4)
C24 H24 0.9400
C25 C26 1.374(4)
C25 H25 0.9400
C26 H26 0.9400
B1 C51 1.616(4)
B1 C41 1.624(3)
C31 C32 1.377(3)
C31 C36 1.391(3)
F32 C32 1.350(3)
C32 C33 1.377(3)
F33 C33 1.346(3)
C33 C34 1.368(4)
F34 C34 1.344(3)
C34 C35 1.367(4)
F35 C35 1.349(3)
C35 C36 1.374(4)
F36 C36 1.347(3)
C41 C46 1.382(3)
C41 C42 1.403(4)
F42 C42 1.350(3)
C42 C43 1.372(4)
F43 C43 1.338(3)
C43 C44 1.374(4)
F44 C44 1.337(3)
C44 C45 1.362(4)
F45 C45 1.347(3)
C45 C46 1.391(4)
F46 C46 1.353(3)
C51 C52 1.383(3)
C51 C56 1.386(3)
F52 C52 1.359(3)
C52 C53 1.369(4)
F53 C53 1.352(3)
C53 C54 1.373(4)
F54 C54 1.334(3)
C54 C55 1.384(4)
F55 C55 1.344(3)
C55 C56 1.370(4)
F56 C56 1.358(3)

loop_
_geom_torsion_atom_site_label_1
_geom_torsion_atom_site_label_2
_geom_torsion_atom_site_label_3
_geom_torsion_atom_site_label_4
_geom_torsion
C1 C2 C3 C31 -4.8(4)
P1 C2 C3 C31 173.24(19)
C1 C2 C3 B1 175.9(3)
P1 C2 C3 B1 -6.0(2)
C1 C2 C3 P1 -178.1(4)
C3 C2 P1 C11 126.79(16)
C1 C2 P1 C11 -55.1(3)
C3 C2 P1 C21 -112.36(16)
C1 C2 P1 C21 65.8(3)
C3 C2 P1 B1 4.82(16)
C1 C2 P1 B1 -177.1(3)
C1 C2 P1 C3 178.1(3)
C31 C3 P1 C2 -36.3(10)
B1 C3 P1 C2 173.1(2)
C2 C3 P1 C11 -77.5(2)
C31 C3 P1 C11 -113.8(10)
B1 C3 P1 C11 95.59(18)
C2 C3 P1 C21 82.32(18)
C31 C3 P1 C21 46.0(11)
B1 C3 P1 C21 -104.56(16)
C2 C3 P1 B1 -173.1(2)
C31 C3 P1 B1 150.6(11)
C2 P1 C11 C12 49.3(3)
C21 P1 C11 C12 -72.7(2)
B1 P1 C11 C12 144.0(2)
C3 P1 C11 C12 88.8(2)
C2 P1 C11 C16 -131.5(2)
C21 P1 C11 C16 106.5(2)
B1 P1 C11 C16 -36.8(3)
C3 P1 C11 C16 -92.0(3)
C16 C11 C12 C13 1.0(4)
P1 C11 C12 C13 -179.8(2)
C11 C12 C13 C14 -1.4(5)
C12 C13 C14 C15 0.6(5)
C13 C14 C15 C16 0.6(5)
C14 C15 C16 C11 -0.9(5)
C12 C11 C16 C15 0.1(5)
P1 C11 C16 C15 -179.1(3)
C2 P1 C21 C26 25.4(2)
C11 P1 C21 C26 154.0(2)
B1 P1 C21 C26 -60.8(2)
C3 P1 C21 C26 -11.1(2)
C2 P1 C21 C22 -155.9(2)
C11 P1 C21 C22 -27.3(3)
B1 P1 C21 C22 117.9(2)
C3 P1 C21 C22 167.6(2)
C26 C21 C22 C23 -0.6(4)
P1 C21 C22 C23 -179.3(3)
C21 C22 C23 C24 0.3(5)
C22 C23 C24 C25 -0.1(6)
C23 C24 C25 C26 0.2(5)
C24 C25 C26 C21 -0.6(5)
C22 C21 C26 C25 0.7(4)
P1 C21 C26 C25 179.5(2)
C2 C3 B1 C51 110.8(2)
C31 C3 B1 C51 -68.4(3)
P1 C3 B1 C51 105.4(2)
C2 C3 B1 C41 -106.6(2)
C31 C3 B1 C41 74.3(3)
P1 C3 B1 C41 -111.9(2)
C2 C3 B1 P1 5.38(17)
C31 C3 B1 P1 -173.8(2)
C2 P1 B1 C51 -120.26(18)
C11 P1 B1 C51 122.83(17)
C21 P1 B1 C51 -15.9(2)
C3 P1 B1 C51 -116.3(2)
C2 P1 B1 C41 108.42(19)
C11 P1 B1 C41 -8.5(2)
C21 P1 B1 C41 -147.24(17)
C3 P1 B1 C41 112.4(2)
C2 P1 B1 C3 -4.00(13)
C11 P1 B1 C3 -120.91(15)
C21 P1 B1 C3 100.34(15)
C2 C3 C31 C32 -52.8(3)
B1 C3 C31 C32 126.3(3)
P1 C3 C31 C32 -20.6(12)
C2 C3 C31 C36 131.0(3)
B1 C3 C31 C36 -50.0(4)
P1 C3 C31 C36 163.2(9)
C36 C31 C32 F32 176.6(2)
C3 C31 C32 F32 0.0(4)
C36 C31 C32 C33 -0.8(4)
C3 C31 C32 C33 -177.3(2)
F32 C32 C33 F33 2.7(4)
C31 C32 C33 F33 -179.9(2)
F32 C32 C33 C34 -178.1(2)
C31 C32 C33 C34 -0.6(4)
F33 C33 C34 F34 -0.6(4)
C32 C33 C34 F34 -179.9(2)
F33 C33 C34 C35 -178.9(2)
C32 C33 C34 C35 1.8(4)
F34 C34 C35 F35 0.5(4)
C33 C34 C35 F35 178.9(3)
F34 C34 C35 C36 -179.8(2)
C33 C34 C35 C36 -1.5(4)
F35 C35 C36 F36 -0.2(4)
C34 C35 C36 F36 -179.8(2)
F35 C35 C36 C31 179.6(2)
C34 C35 C36 C31 0.0(4)
C32 C31 C36 F36 -179.0(2)
C3 C31 C36 F36 -2.5(4)
C32 C31 C36 C35 1.1(4)
C3 C31 C36 C35 177.6(2)
C51 B1 C41 C46 8.1(3)
C3 B1 C41 C46 -135.4(2)
P1 B1 C41 C46 135.7(2)
C51 B1 C41 C42 -175.6(2)
C3 B1 C41 C42 40.9(3)
P1 B1 C41 C42 -48.0(3)
C46 C41 C42 F42 178.6(2)
B1 C41 C42 F42 1.8(4)
C46 C41 C42 C43 -0.8(4)
B1 C41 C42 C43 -177.6(2)
F42 C42 C43 F43 0.4(4)
C41 C42 C43 F43 179.9(2)
F42 C42 C43 C44 -179.3(2)
C41 C42 C43 C44 0.1(4)
F43 C43 C44 F44 2.5(4)
C42 C43 C44 F44 -177.8(2)
F43 C43 C44 C45 -178.1(2)
C42 C43 C44 C45 1.6(4)
F44 C44 C45 F45 -2.5(4)
C43 C44 C45 F45 178.1(2)
F44 C44 C45 C46 176.8(2)
C43 C44 C45 C46 -2.6(4)
C42 C41 C46 F46 -179.9(2)
B1 C41 C46 F46 -3.2(3)
C42 C41 C46 C45 -0.2(3)
B1 C41 C46 C45 176.4(2)
F45 C45 C46 F46 0.9(3)
C44 C45 C46 F46 -178.3(2)
F45 C45 C46 C41 -178.7(2)
C44 C45 C46 C41 2.0(4)
C41 B1 C51 C52 -104.4(3)
C3 B1 C51 C52 37.8(3)
P1 B1 C51 C52 125.2(2)
C41 B1 C51 C56 75.7(3)
C3 B1 C51 C56 -142.2(2)
P1 B1 C51 C56 -54.7(3)
C56 C51 C52 F52 -179.5(2)
B1 C51 C52 F52 0.6(3)
C56 C51 C52 C53 -0.7(3)
B1 C51 C52 C53 179.3(2)
F52 C52 C53 F53 -0.5(3)
C51 C52 C53 F53 -179.3(2)
F52 C52 C53 C54 179.7(2)
C51 C52 C53 C54 0.9(4)
F53 C53 C54 F54 0.4(4)
C52 C53 C54 F54 -179.7(2)
F53 C53 C54 C55 179.7(2)
C52 C53 C54 C55 -0.5(4)
F54 C54 C55 F55 -0.5(4)
C53 C54 C55 F55 -179.7(2)
F54 C54 C55 C56 179.3(2)
C53 C54 C55 C56 0.1(4)
F55 C55 C56 F56 1.0(4)
C54 C55 C56 F56 -178.7(2)
F55 C55 C56 C51 179.8(2)
C54 C55 C56 C51 0.0(4)
C52 C51 C56 F56 179.0(2)
B1 C51 C56 F56 -1.0(3)
C52 C51 C56 C55 0.3(4)
B1 C51 C56 C55 -179.8(2)

loop_
_platon_squeeze_void_nr
_platon_squeeze_void_average_x
_platon_squeeze_void_average_y
_platon_squeeze_void_average_z
_platon_squeeze_void_volume
_platon_squeeze_void_count_electrons
_platon_squeeze_void_content
1 0.000 0.500 0.000 187 31 ' '
